data_7154929
loop_
_publ_author_name
'Shao, Min'
'Wu, Yunjun'
'Feng, Zhijun'
'Gu, Xiaoxia'
'Wang, Shaoyin'

_publ_section_title
;
 Synthesis of polysubstituted 1,2-dihydroquinolines and indoles via
 cascade reactions of arylamines and propargylic alcohols catalyzed by
 FeCl3&#x00B7;6H2O.
;
_journal_issue 8
_journal_name_full 'Organic &amp; biomolecular chemistry'
_journal_page_first 2515
_journal_page_last 2521
_journal_paper_doi 10.1039/c5ob02658j
_journal_volume 14
_journal_year 2016
_chemical_formula_sum 'C34 H35 N O4 S'
_chemical_formula_weight 553.69
_chemical_name_systematic 5
_space_group_IT_number 2
_symmetry_cell_setting triclinic
_symmetry_space_group_name_Hall '-P 1'
_symmetry_space_group_name_H-M 'P -1'
_atom_sites_solution_hydrogens geom
_atom_sites_solution_primary direct
_atom_sites_solution_secondary difmap
_audit_creation_method SHELXL-97
_audit_update_record
;
2015-12-16 deposited with the CCDC.
2016-01-21 downloaded from the CCDC.
;
_cell_angle_alpha 77.4560(10)
_cell_angle_beta 86.2230(10)
_cell_angle_gamma 69.2400(10)
_cell_formula_units_Z 2
_cell_length_a 11.3232(12)
_cell_length_b 12.1598(13)
_cell_length_c 12.2434(13)
_cell_measurement_reflns_used 3703
_cell_measurement_temperature 293(2)
_cell_measurement_theta_max 23.53
_cell_measurement_theta_min 2.23
_cell_volume 1538.6(3)
_computing_cell_refinement 'Bruker SMART'
_computing_data_collection 'Bruker SMART'
_computing_data_reduction 'Bruker SAINT'
_computing_molecular_graphics 'Bruker SHELXTL'
_computing_publication_material 'Bruker SHELXTL'
_computing_structure_refinement 'SHELXL-97 (Sheldrick, 1997)'
_computing_structure_solution 'SHELXS-97 (Sheldrick, 1990)'
_diffrn_ambient_temperature 293(2)
_diffrn_measured_fraction_theta_full 0.994
_diffrn_measured_fraction_theta_max 0.994
_diffrn_measurement_device_type 'CCD area detector'
_diffrn_measurement_method 'phi and omega scans'
_diffrn_radiation_monochromator graphite
_diffrn_radiation_source 'fine-focus sealed tube'
_diffrn_radiation_type MoK\a
_diffrn_radiation_wavelength 0.71073
_diffrn_reflns_av_R_equivalents 0.0219
_diffrn_reflns_av_sigmaI/netI 0.0323
_diffrn_reflns_limit_h_max 12
_diffrn_reflns_limit_h_min -13
_diffrn_reflns_limit_k_max 14
_diffrn_reflns_limit_k_min -14
_diffrn_reflns_limit_l_max 14
_diffrn_reflns_limit_l_min -14
_diffrn_reflns_number 11290
_diffrn_reflns_theta_full 25.00
_diffrn_reflns_theta_max 25.00
_diffrn_reflns_theta_min 1.70
_exptl_absorpt_coefficient_mu 0.142
_exptl_absorpt_correction_T_max 0.9735
_exptl_absorpt_correction_T_min 0.9694
_exptl_absorpt_correction_type multi-scan
_exptl_crystal_colour colroless
_exptl_crystal_density_diffrn 1.195
_exptl_crystal_density_method 'not measured'
_exptl_crystal_description block
_exptl_crystal_F_000 588
_exptl_crystal_size_max 0.22
_exptl_crystal_size_mid 0.20
_exptl_crystal_size_min 0.19
_refine_diff_density_max 0.251
_refine_diff_density_min -0.212
_refine_diff_density_rms 0.031
_refine_ls_extinction_method none
_refine_ls_goodness_of_fit_ref 1.032
_refine_ls_hydrogen_treatment mixed
_refine_ls_matrix_type full
_refine_ls_number_parameters 365
_refine_ls_number_reflns 5390
_refine_ls_number_restraints 0
_refine_ls_restrained_S_all 1.032
_refine_ls_R_factor_all 0.0934
_refine_ls_R_factor_gt 0.0582
_refine_ls_shift/su_max 0.012
_refine_ls_shift/su_mean 0.001
_refine_ls_structure_factor_coef Fsqd
_refine_ls_weighting_details 'calc w=1/[\s^2^(Fo^2^)+(0.0854P)^2^+0.3270P] where P=(Fo^2^+2Fc^2^)/3'
_refine_ls_weighting_scheme calc
_refine_ls_wR_factor_gt 0.1578
_refine_ls_wR_factor_ref 0.1809
_reflns_number_gt 3384
_reflns_number_total 5390
_reflns_threshold_expression >2sigma(I)
_cod_data_source_file c5ob02658j2.cif
_cod_data_source_block test_0m
_cod_depositor_comments
;
The following automatic conversions were performed:

'_symmetry_cell_setting' value 'Triclinic' changed to 'triclinic'
according to
/usr/data/users/saulius/crontab/automatic-downloads/rss-feeds/RSC/lib/dictionaries/cif_core.dic
dictionary named 'cif_core.dic' version 2.4.2 from 2011-04-26.

Automatic conversion script
Id: cif_fix_values 4268 2015-11-12 08:31:59Z antanas 

 Adding full bibliography for 7154928--7154931.cif.
;
_cod_original_sg_symbol_H-M P-1
_cod_database_code 7154929

loop_
_symmetry_equiv_pos_as_xyz
'x, y, z'
'-x, -y, -z'

loop_
_atom_site_label
_atom_site_type_symbol
_atom_site_fract_x
_atom_site_fract_y
_atom_site_fract_z
_atom_site_U_iso_or_equiv
_atom_site_adp_type
_atom_site_occupancy
_atom_site_symmetry_multiplicity
_atom_site_calc_flag
_atom_site_refinement_flags
C1 C 1.1516(6) 0.2748(6) 0.0131(4) 0.218(3) Uani 1 1 d .
H1A H 1.2337 0.2634 0.0399 0.327 Uiso 1 1 calc R
H1B H 1.0986 0.3576 0.0066 0.327 Uiso 1 1 calc R
H1C H 1.1591 0.2538 -0.0589 0.327 Uiso 1 1 calc R
C2 C 1.0931(4) 0.1948(4) 0.0954(3) 0.1306(15) Uani 1 1 d .
C3 C 1.0053(4) 0.1564(5) 0.0617(3) 0.151(2) Uani 1 1 d .
H3 H 0.9817 0.1781 -0.0134 0.181 Uiso 1 1 calc R
C4 C 0.9504(3) 0.0868(4) 0.1349(3) 0.1136(12) Uani 1 1 d .
H4 H 0.8911 0.0610 0.1094 0.136 Uiso 1 1 calc R
C5 C 0.9834(3) 0.0553(3) 0.2463(2) 0.0798(8) Uani 1 1 d .
C6 C 1.0701(3) 0.0953(3) 0.2819(3) 0.0920(9) Uani 1 1 d .
H6 H 1.0928 0.0752 0.3572 0.110 Uiso 1 1 calc R
C7 C 1.1235(3) 0.1650(4) 0.2068(3) 0.1100(12) Uani 1 1 d .
H7 H 1.1814 0.1925 0.2320 0.132 Uiso 1 1 calc R
C8 C 0.6871(3) 0.1386(2) 0.3133(2) 0.0704(7) Uani 1 1 d .
C9 C 0.6189(3) 0.0899(3) 0.2596(2) 0.0820(8) Uani 1 1 d .
H9 H 0.6402 0.0069 0.2723 0.098 Uiso 1 1 calc R
C10 C 0.5208(3) 0.1628(3) 0.1885(3) 0.0842(9) Uani 1 1 d .
C11 C 0.4880(3) 0.2874(3) 0.1705(2) 0.0821(8) Uani 1 1 d .
C12 C 0.5548(3) 0.3350(3) 0.2237(2) 0.0769(8) Uani 1 1 d .
H12 H 0.5331 0.4180 0.2107 0.092 Uiso 1 1 calc R
C13 C 0.6549(3) 0.2617(2) 0.2972(2) 0.0678(7) Uani 1 1 d .
C14 C 0.3384(4) 0.4787(4) 0.0891(4) 0.1406(16) Uani 1 1 d .
H14A H 0.3137 0.4972 0.1614 0.211 Uiso 1 1 calc R
H14B H 0.2662 0.5124 0.0397 0.211 Uiso 1 1 calc R
H14C H 0.4018 0.5122 0.0593 0.211 Uiso 1 1 calc R
C15 C 0.4724(5) -0.0010(4) 0.1517(4) 0.1539(18) Uani 1 1 d .
H15A H 0.5563 -0.0410 0.1279 0.231 Uiso 1 1 calc R
H15B H 0.4124 -0.0161 0.1106 0.231 Uiso 1 1 calc R
H15C H 0.4650 -0.0309 0.2302 0.231 Uiso 1 1 calc R
C16 C 0.7225(2) 0.3163(2) 0.3574(2) 0.0696(7) Uani 1 1 d .
C17 C 0.7985(3) 0.3694(3) 0.2992(3) 0.0947(9) Uani 1 1 d .
H17 H 0.8033 0.3697 0.2231 0.114 Uiso 1 1 calc R
C18 C 0.8753(4) 0.4275(4) 0.3398(3) 0.1278(14) Uani 1 1 d .
H18A H 0.8437 0.4439 0.4123 0.153 Uiso 1 1 calc R
H18B H 0.9610 0.3704 0.3512 0.153 Uiso 1 1 calc R
C19 C 0.8804(6) 0.5338(5) 0.2726(5) 0.190(3) Uani 1 1 d .
H19A H 0.7944 0.5903 0.2620 0.228 Uiso 1 1 calc R
H19B H 0.9100 0.5168 0.1998 0.228 Uiso 1 1 calc R
C20 C 0.9565(5) 0.5961(4) 0.3068(5) 0.1578(19) Uani 1 1 d .
H20A H 0.9681 0.5741 0.3866 0.237 Uiso 1 1 calc R
H20B H 0.9141 0.6814 0.2848 0.237 Uiso 1 1 calc R
H20C H 1.0374 0.5736 0.2714 0.237 Uiso 1 1 calc R
C21 C 0.7097(3) 0.3059(2) 0.4785(2) 0.0687(7) Uani 1 1 d .
H21 H 0.7750 0.3142 0.5144 0.082 Uiso 1 1 calc R
C22 C 0.6172(2) 0.2862(2) 0.5454(2) 0.0642(7) Uani 1 1 d .
C23 C 0.4974(2) 0.2854(3) 0.5037(2) 0.0682(7) Uani 1 1 d .
C24 C 0.4681(3) 0.1817(3) 0.5231(3) 0.0913(9) Uani 1 1 d .
H24 H 0.5266 0.1093 0.5592 0.110 Uiso 1 1 calc R
C25 C 0.3528(5) 0.1845(5) 0.4893(4) 0.1227(14) Uani 1 1 d .
H25 H 0.3340 0.1143 0.5025 0.147 Uiso 1 1 calc R
C26 C 0.2669(4) 0.2904(7) 0.4367(4) 0.1391(19) Uani 1 1 d .
H26 H 0.1893 0.2922 0.4140 0.167 Uiso 1 1 calc R
C27 C 0.2934(4) 0.3936(5) 0.4170(4) 0.1272(15) Uani 1 1 d .
H27 H 0.2339 0.4658 0.3817 0.153 Uiso 1 1 calc R
C28 C 0.4089(3) 0.3909(3) 0.4496(3) 0.0917(9) Uani 1 1 d .
H28 H 0.4272 0.4614 0.4347 0.110 Uiso 1 1 calc R
C29 C 0.6263(3) 0.2709(2) 0.6686(2) 0.0727(7) Uani 1 1 d .
C30 C 0.5196(3) 0.3026(3) 0.7336(3) 0.0882(9) Uani 1 1 d .
H30 H 0.4403 0.3343 0.6994 0.106 Uiso 1 1 calc R
C31 C 0.5284(4) 0.2884(3) 0.8475(3) 0.1044(11) Uani 1 1 d .
H31 H 0.4554 0.3123 0.8890 0.125 Uiso 1 1 calc R
C32 C 0.6420(5) 0.2403(4) 0.8998(3) 0.1164(12) Uani 1 1 d .
H32 H 0.6476 0.2297 0.9770 0.140 Uiso 1 1 calc R
C33 C 0.7469(4) 0.2077(4) 0.8388(3) 0.1260(14) Uani 1 1 d .
H33 H 0.8254 0.1744 0.8745 0.151 Uiso 1 1 calc R
C34 C 0.7401(3) 0.2228(3) 0.7246(3) 0.1056(11) Uani 1 1 d .
H34 H 0.8143 0.1999 0.6844 0.127 Uiso 1 1 calc R
N1 N 0.7893(2) 0.05926(19) 0.38845(19) 0.0801(7) Uani 1 1 d .
H1 H 0.7845 0.0607 0.4586 0.096 Uiso 1 1 calc R
O1 O 0.3875(2) 0.3536(2) 0.0991(2) 0.1145(8) Uani 1 1 d .
O2 O 0.4479(2) 0.1243(2) 0.1318(2) 0.1154(8) Uani 1 1 d .
O3 O 0.8728(2) -0.09926(19) 0.2780(2) 0.1090(8) Uani 1 1 d .
O4 O 0.9959(2) -0.09468(19) 0.43556(19) 0.1110(8) Uani 1 1 d .
S1 S 0.91385(8) -0.03298(7) 0.34021(7) 0.0874(3) Uani 1 1 d .

loop_
_atom_site_aniso_label
_atom_site_aniso_U_11
_atom_site_aniso_U_22
_atom_site_aniso_U_33
_atom_site_aniso_U_23
_atom_site_aniso_U_13
_atom_site_aniso_U_12
C1 0.225(6) 0.339(9) 0.129(4) 0.080(5) -0.041(4) -0.213(6)
C2 0.119(3) 0.194(4) 0.090(3) 0.023(3) -0.020(2) -0.096(3)
C3 0.145(4) 0.256(6) 0.077(2) 0.025(3) -0.031(2) -0.131(4)
C4 0.110(3) 0.176(4) 0.079(2) -0.011(2) -0.007(2) -0.087(3)
C5 0.0769(19) 0.0838(19) 0.0767(19) -0.0162(15) 0.0019(15) -0.0262(15)
C6 0.099(2) 0.110(2) 0.0687(18) -0.0113(17) -0.0076(17) -0.042(2)
C7 0.106(3) 0.144(3) 0.094(3) -0.003(2) -0.014(2) -0.071(2)
C8 0.0812(18) 0.0690(16) 0.0678(16) -0.0218(14) 0.0238(14) -0.0339(15)
C9 0.106(2) 0.0747(18) 0.0767(19) -0.0242(15) 0.0215(18) -0.0440(18)
C10 0.101(2) 0.097(2) 0.079(2) -0.0353(18) 0.0204(18) -0.058(2)
C11 0.082(2) 0.093(2) 0.0771(19) -0.0264(16) 0.0004(16) -0.0318(17)
C12 0.0823(19) 0.0729(17) 0.0801(18) -0.0255(15) 0.0113(16) -0.0288(16)
C13 0.0687(17) 0.0705(16) 0.0697(16) -0.0221(13) 0.0167(14) -0.0293(14)
C14 0.134(3) 0.115(3) 0.158(4) -0.028(3) -0.045(3) -0.018(3)
C15 0.234(5) 0.134(4) 0.145(4) -0.038(3) -0.018(4) -0.117(4)
C16 0.0665(16) 0.0620(15) 0.0829(18) -0.0155(13) 0.0079(14) -0.0267(13)
C17 0.104(2) 0.098(2) 0.097(2) -0.0157(18) 0.0075(19) -0.057(2)
C18 0.145(3) 0.139(3) 0.132(3) -0.009(3) -0.003(3) -0.099(3)
C19 0.263(6) 0.149(4) 0.203(5) 0.036(4) -0.080(5) -0.153(5)
C20 0.156(4) 0.114(3) 0.220(5) -0.006(3) -0.024(4) -0.080(3)
C21 0.0654(16) 0.0628(15) 0.0806(18) -0.0197(13) -0.0039(14) -0.0220(13)
C22 0.0656(16) 0.0546(14) 0.0717(16) -0.0180(12) 0.0015(13) -0.0175(12)
C23 0.0675(17) 0.0805(18) 0.0626(15) -0.0263(13) 0.0076(13) -0.0275(15)
C24 0.106(2) 0.103(2) 0.083(2) -0.0201(17) 0.0072(18) -0.059(2)
C25 0.131(4) 0.183(5) 0.108(3) -0.052(3) 0.027(3) -0.110(4)
C26 0.082(3) 0.244(7) 0.129(4) -0.091(4) 0.017(3) -0.074(4)
C27 0.070(3) 0.174(4) 0.130(3) -0.065(3) -0.011(2) -0.012(3)
C28 0.069(2) 0.094(2) 0.108(2) -0.0358(18) -0.0028(17) -0.0132(17)
C29 0.0812(19) 0.0624(15) 0.0760(18) -0.0199(13) -0.0049(15) -0.0225(14)
C30 0.093(2) 0.101(2) 0.080(2) -0.0366(17) 0.0091(17) -0.0370(18)
C31 0.124(3) 0.121(3) 0.083(2) -0.043(2) 0.015(2) -0.050(2)
C32 0.163(4) 0.115(3) 0.078(2) -0.031(2) -0.003(3) -0.050(3)
C33 0.118(3) 0.154(4) 0.088(3) -0.027(2) -0.030(2) -0.020(3)
C34 0.085(2) 0.121(3) 0.092(2) -0.029(2) -0.0128(19) -0.0068(19)
N1 0.1007(17) 0.0649(13) 0.0683(14) -0.0099(11) 0.0189(13) -0.0267(13)
O1 0.1185(19) 0.1128(19) 0.1183(18) -0.0345(15) -0.0273(16) -0.0365(16)
O2 0.146(2) 0.1268(19) 0.1090(17) -0.0374(14) -0.0035(15) -0.0823(17)
O3 0.1243(18) 0.0805(13) 0.1400(19) -0.0509(13) 0.0342(15) -0.0465(13)
O4 0.1232(18) 0.0791(14) 0.0987(16) 0.0069(12) 0.0068(14) -0.0126(13)
S1 0.0988(6) 0.0643(4) 0.0937(6) -0.0165(4) 0.0187(5) -0.0249(4)

loop_
_atom_type_symbol
_atom_type_description
_atom_type_scat_dispersion_real
_atom_type_scat_dispersion_imag
_atom_type_scat_source
C C 0.0033 0.0016 'International Tables Vol C Tables 4.2.6.8 and 6.1.1.4'
H H 0.0000 0.0000 'International Tables Vol C Tables 4.2.6.8 and 6.1.1.4'
N N 0.0061 0.0033 'International Tables Vol C Tables 4.2.6.8 and 6.1.1.4'
O O 0.0106 0.0060 'International Tables Vol C Tables 4.2.6.8 and 6.1.1.4'
S S 0.1246 0.1234 'International Tables Vol C Tables 4.2.6.8 and 6.1.1.4'

loop_
_geom_angle_atom_site_label_1
_geom_angle_atom_site_label_2
_geom_angle_atom_site_label_3
_geom_angle
C2 C1 H1A 109.5
C2 C1 H1B 109.5
H1A C1 H1B 109.5
C2 C1 H1C 109.5
H1A C1 H1C 109.5
H1B C1 H1C 109.5
C3 C2 C7 118.0(3)
C3 C2 C1 121.5(4)
C7 C2 C1 120.4(4)
C2 C3 C4 122.1(3)
C2 C3 H3 119.0
C4 C3 H3 119.0
C3 C4 C5 119.5(3)
C3 C4 H4 120.2
C5 C4 H4 120.2
C6 C5 C4 119.0(3)
C6 C5 S1 121.0(2)
C4 C5 S1 119.9(3)
C7 C6 C5 120.2(3)
C7 C6 H6 119.9
C5 C6 H6 119.9
C2 C7 C6 121.2(3)
C2 C7 H7 119.4
C6 C7 H7 119.4
C13 C8 C9 120.4(3)
C13 C8 N1 120.3(2)
C9 C8 N1 119.3(3)
C10 C9 C8 120.7(3)
C10 C9 H9 119.6
C8 C9 H9 119.6
C9 C10 O2 125.4(3)
C9 C10 C11 119.6(3)
O2 C10 C11 115.0(3)
C12 C11 O1 124.7(3)
C12 C11 C10 119.5(3)
O1 C11 C10 115.7(3)
C11 C12 C13 121.6(3)
C11 C12 H12 119.2
C13 C12 H12 119.2
C8 C13 C12 118.1(3)
C8 C13 C16 121.6(3)
C12 C13 C16 120.3(2)
O1 C14 H14A 109.5
O1 C14 H14B 109.5
H14A C14 H14B 109.5
O1 C14 H14C 109.5
H14A C14 H14C 109.5
H14B C14 H14C 109.5
O2 C15 H15A 109.5
O2 C15 H15B 109.5
H15A C15 H15B 109.5
O2 C15 H15C 109.5
H15A C15 H15C 109.5
H15B C15 H15C 109.5
C17 C16 C21 121.4(3)
C17 C16 C13 118.5(3)
C21 C16 C13 120.0(2)
C16 C17 C18 128.4(3)
C16 C17 H17 115.8
C18 C17 H17 115.8
C19 C18 C17 117.3(4)
C19 C18 H18A 108.0
C17 C18 H18A 108.0
C19 C18 H18B 108.0
C17 C18 H18B 108.0
H18A C18 H18B 107.2
C18 C19 C20 120.5(4)
C18 C19 H19A 107.2
C20 C19 H19A 107.2
C18 C19 H19B 107.2
C20 C19 H19B 107.2
H19A C19 H19B 106.8
C19 C20 H20A 109.5
C19 C20 H20B 109.5
H20A C20 H20B 109.5
C19 C20 H20C 109.5
H20A C20 H20C 109.5
H20B C20 H20C 109.5
C22 C21 C16 129.4(2)
C22 C21 H21 115.3
C16 C21 H21 115.3
C21 C22 C23 123.8(2)
C21 C22 C29 120.9(2)
C23 C22 C29 115.2(2)
C28 C23 C24 118.1(3)
C28 C23 C22 120.1(3)
C24 C23 C22 121.7(3)
C23 C24 C25 120.7(4)
C23 C24 H24 119.6
C25 C24 H24 119.6
C26 C25 C24 119.7(4)
C26 C25 H25 120.1
C24 C25 H25 120.1
C27 C26 C25 120.6(4)
C27 C26 H26 119.7
C25 C26 H26 119.7
C26 C27 C28 119.8(4)
C26 C27 H27 120.1
C28 C27 H27 120.1
C23 C28 C27 121.0(4)
C23 C28 H28 119.5
C27 C28 H28 119.5
C34 C29 C30 116.3(3)
C34 C29 C22 122.1(3)
C30 C29 C22 121.6(3)
C31 C30 C29 121.4(3)
C31 C30 H30 119.3
C29 C30 H30 119.3
C32 C31 C30 120.6(4)
C32 C31 H31 119.7
C30 C31 H31 119.7
C33 C32 C31 119.2(4)
C33 C32 H32 120.4
C31 C32 H32 120.4
C32 C33 C34 121.1(4)
C32 C33 H33 119.4
C34 C33 H33 119.4
C33 C34 C29 121.4(3)
C33 C34 H34 119.3
C29 C34 H34 119.3
C8 N1 S1 119.83(18)
C8 N1 H1 120.1
S1 N1 H1 120.1
C11 O1 C14 118.7(3)
C10 O2 C15 117.5(3)
O3 S1 O4 120.02(14)
O3 S1 N1 108.01(14)
O4 S1 N1 104.94(13)
O3 S1 C5 107.28(15)
O4 S1 C5 109.21(15)
N1 S1 C5 106.68(12)

loop_
_geom_bond_atom_site_label_1
_geom_bond_atom_site_label_2
_geom_bond_distance
C1 C2 1.532(5)
C1 H1A 0.9600
C1 H1B 0.9600
C1 H1C 0.9600
C2 C3 1.357(5)
C2 C7 1.366(5)
C3 C4 1.370(5)
C3 H3 0.9300
C4 C5 1.372(4)
C4 H4 0.9300
C5 C6 1.371(4)
C5 S1 1.743(3)
C6 C7 1.371(4)
C6 H6 0.9300
C7 H7 0.9300
C8 C13 1.380(3)
C8 C9 1.392(4)
C8 N1 1.443(3)
C9 C10 1.368(4)
C9 H9 0.9300
C10 O2 1.369(3)
C10 C11 1.395(4)
C11 C12 1.368(4)
C11 O1 1.372(4)
C12 C13 1.401(4)
C12 H12 0.9300
C13 C16 1.489(4)
C14 O1 1.403(4)
C14 H14A 0.9600
C14 H14B 0.9600
C14 H14C 0.9600
C15 O2 1.417(4)
C15 H15A 0.9600
C15 H15B 0.9600
C15 H15C 0.9600
C16 C17 1.333(4)
C16 C21 1.462(4)
C17 C18 1.465(4)
C17 H17 0.9300
C18 C19 1.391(5)
C18 H18A 0.9700
C18 H18B 0.9700
C19 C20 1.463(5)
C19 H19A 0.9700
C19 H19B 0.9700
C20 H20A 0.9600
C20 H20B 0.9600
C20 H20C 0.9600
C21 C22 1.343(4)
C21 H21 0.9300
C22 C23 1.485(4)
C22 C29 1.485(4)
C23 C28 1.378(4)
C23 C24 1.383(4)
C24 C25 1.382(5)
C24 H24 0.9300
C25 C26 1.362(6)
C25 H25 0.9300
C26 C27 1.360(7)
C26 H26 0.9300
C27 C28 1.379(5)
C27 H27 0.9300
C28 H28 0.9300
C29 C34 1.372(4)
C29 C30 1.384(4)
C30 C31 1.374(4)
C30 H30 0.9300
C31 C32 1.348(5)
C31 H31 0.9300
C32 C33 1.342(5)
C32 H32 0.9300
C33 C34 1.373(5)
C33 H33 0.9300
C34 H34 0.9300
N1 S1 1.629(2)
N1 H1 0.8600
O3 S1 1.423(2)
O4 S1 1.434(2)

loop_
_geom_torsion_atom_site_label_1
_geom_torsion_atom_site_label_2
_geom_torsion_atom_site_label_3
_geom_torsion_atom_site_label_4
_geom_torsion
C7 C2 C3 C4 -2.0(8)
C1 C2 C3 C4 -178.7(5)
C2 C3 C4 C5 0.7(8)
C3 C4 C5 C6 0.6(6)
C3 C4 C5 S1 179.8(4)
C4 C5 C6 C7 -0.5(5)
S1 C5 C6 C7 -179.8(3)
C3 C2 C7 C6 2.0(7)
C1 C2 C7 C6 178.7(5)
C5 C6 C7 C2 -0.8(6)
C13 C8 C9 C10 1.4(4)
N1 C8 C9 C10 179.5(2)
C8 C9 C10 O2 -179.9(2)
C8 C9 C10 C11 -0.7(4)
C9 C10 C11 C12 0.4(4)
O2 C10 C11 C12 179.7(3)
C9 C10 C11 O1 -179.1(3)
O2 C10 C11 O1 0.2(4)
O1 C11 C12 C13 178.7(3)
C10 C11 C12 C13 -0.7(4)
C9 C8 C13 C12 -1.7(4)
N1 C8 C13 C12 -179.8(2)
C9 C8 C13 C16 177.2(2)
N1 C8 C13 C16 -0.9(4)
C11 C12 C13 C8 1.4(4)
C11 C12 C13 C16 -177.5(2)
C8 C13 C16 C17 109.2(3)
C12 C13 C16 C17 -71.9(3)
C8 C13 C16 C21 -67.8(3)
C12 C13 C16 C21 111.1(3)
C21 C16 C17 C18 -2.2(5)
C13 C16 C17 C18 -179.1(3)
C16 C17 C18 C19 -139.6(5)
C17 C18 C19 C20 -179.2(5)
C17 C16 C21 C22 160.3(3)
C13 C16 C21 C22 -22.8(4)
C16 C21 C22 C23 -7.8(4)
C16 C21 C22 C29 176.1(2)
C21 C22 C23 C28 -70.0(3)
C29 C22 C23 C28 106.3(3)
C21 C22 C23 C24 113.7(3)
C29 C22 C23 C24 -70.0(3)
C28 C23 C24 C25 -0.3(4)
C22 C23 C24 C25 176.1(3)
C23 C24 C25 C26 -0.2(6)
C24 C25 C26 C27 0.0(7)
C25 C26 C27 C28 0.7(7)
C24 C23 C28 C27 1.0(4)
C22 C23 C28 C27 -175.5(3)
C26 C27 C28 C23 -1.2(6)
C21 C22 C29 C34 -30.1(4)
C23 C22 C29 C34 153.5(3)
C21 C22 C29 C30 151.1(3)
C23 C22 C29 C30 -25.4(4)
C34 C29 C30 C31 1.1(4)
C22 C29 C30 C31 -179.9(3)
C29 C30 C31 C32 -1.5(5)
C30 C31 C32 C33 0.9(6)
C31 C32 C33 C34 0.0(7)
C32 C33 C34 C29 -0.4(6)
C30 C29 C34 C33 -0.2(5)
C22 C29 C34 C33 -179.1(3)
C13 C8 N1 S1 -117.1(2)
C9 C8 N1 S1 64.8(3)
C12 C11 O1 C14 -8.1(5)
C10 C11 O1 C14 171.4(3)
C9 C10 O2 C15 2.8(5)
C11 C10 O2 C15 -176.6(3)
C8 N1 S1 O3 -52.2(2)
C8 N1 S1 O4 178.6(2)
C8 N1 S1 C5 62.8(2)
C6 C5 S1 O3 -156.4(3)
C4 C5 S1 O3 24.3(3)
C6 C5 S1 O4 -24.9(3)
C4 C5 S1 O4 155.9(3)
C6 C5 S1 N1 88.0(3)
C4 C5 S1 N1 -91.2(3)
